data_7124226
loop_
_publ_author_name
'Hill, Anthony'
'Frogley, Benjamin'

_publ_section_title
;
 Tungsten-Platinum \m-Carbido and \m-Methylidyne Complexes
;
_journal_name_full 'Chemical Communications'
_journal_paper_doi 10.1039/C9CC06472A
_journal_year 2019
_chemical_formula_moiety 'C33 H33 B N9 O2 Pt W, P F6'
_chemical_formula_sum 'C33 H33 B F6 N9 O2 P Pt W'
_chemical_formula_weight 1122.40
_space_group_crystal_system monoclinic
_space_group_IT_number 14
_space_group_name_Hall '-P 2yn'
_space_group_name_H-M_alt 'P 1 21/n 1'
_symmetry_space_group_name_Hall '-P 2yn'
_symmetry_space_group_name_H-M 'P 1 21/n 1'
_atom_sites_solution_hydrogens geom
_audit_creation_method SHELXL-2014/7
_audit_update_record
;
2019-08-05 deposited with the CCDC.    2019-09-23 downloaded from the CCDC.
;
_cell_angle_alpha 90
_cell_angle_beta 100.500(2)
_cell_angle_gamma 90
_cell_formula_units_Z 4
_cell_length_a 19.2295(3)
_cell_length_b 7.9562(2)
_cell_length_c 27.8172(5)
_cell_measurement_reflns_used 13555
_cell_measurement_temperature 150.0(1)
_cell_measurement_theta_max 73.3460
_cell_measurement_theta_min 4.6450
_cell_volume 4184.59(15)
_computing_cell_refinement 'CrysAlisPro 1.171.40.36a (Rigaku OD, 2018)'
_computing_data_collection 'CrysAlisPro 1.171.40.36a (Rigaku OD, 2018)'
_computing_data_reduction 'CrysAlisPro 1.171.40.36a (Rigaku OD, 2018)'
_computing_structure_refinement 'SHELXL-2014/7 (Sheldrick, 2014)'
_computing_structure_solution 'SHELXT-2014/7 (Sheldrick, 2014)'
_diffrn_ambient_temperature 150.0(1)
_diffrn_detector_area_resol_mean 8.1297
_diffrn_measured_fraction_theta_full 0.999
_diffrn_measured_fraction_theta_max 0.993
_diffrn_measurement_device_type 'SuperNova, Dual, Cu at home/near, EosS2'
_diffrn_measurement_method '\w scans'
_diffrn_radiation_type CuK\a
_diffrn_radiation_wavelength 1.54184
_diffrn_reflns_av_R_equivalents 0.0445
_diffrn_reflns_av_unetI/netI 0.0428
_diffrn_reflns_Laue_measured_fraction_full 0.999
_diffrn_reflns_Laue_measured_fraction_max 0.993
_diffrn_reflns_limit_h_max 23
_diffrn_reflns_limit_h_min -23
_diffrn_reflns_limit_k_max 9
_diffrn_reflns_limit_k_min -9
_diffrn_reflns_limit_l_max 24
_diffrn_reflns_limit_l_min -34
_diffrn_reflns_number 30606
_diffrn_reflns_point_group_measured_fraction_full 0.999
_diffrn_reflns_point_group_measured_fraction_max 0.993
_diffrn_reflns_theta_full 67.684
_diffrn_reflns_theta_max 73.792
_diffrn_reflns_theta_min 4.677
_diffrn_source 'micro-focus sealed X-ray tube'
_exptl_absorpt_coefficient_mu 12.117
_exptl_absorpt_correction_T_max 1.00000
_exptl_absorpt_correction_T_min 0.71422
_exptl_absorpt_correction_type multi-scan
_exptl_absorpt_process_details
;
CrysAlisPro 1.171.40.36a (Rigaku Oxford Diffraction, 2018)
Empirical absorption correction using spherical harmonics,
 implemented in SCALE3 ABSPACK scaling algorithm.
;
_exptl_crystal_colour red
_exptl_crystal_density_diffrn 1.782
_exptl_crystal_description block
_exptl_crystal_F_000 2144
_exptl_crystal_size_max 0.107
_exptl_crystal_size_mid 0.060
_exptl_crystal_size_min 0.030
_refine_diff_density_max 2.726
_refine_diff_density_min -2.278
_refine_diff_density_rms 0.156
_refine_ls_extinction_method none
_refine_ls_goodness_of_fit_ref 1.064
_refine_ls_hydrogen_treatment constr
_refine_ls_matrix_type full
_refine_ls_number_parameters 548
_refine_ls_number_reflns 8396
_refine_ls_number_restraints 0
_refine_ls_restrained_S_all 1.064
_refine_ls_R_factor_all 0.0451
_refine_ls_R_factor_gt 0.0406
_refine_ls_shift/su_max 0.002
_refine_ls_shift/su_mean 0.000
_refine_ls_structure_factor_coef Fsqd
_refine_ls_weighting_details 'w=1/[\s^2^(Fo^2^)+(0.0532P)^2^+9.4632P] where P=(Fo^2^+2Fc^2^)/3'
_refine_ls_weighting_scheme calc
_refine_ls_wR_factor_gt 0.0992
_refine_ls_wR_factor_ref 0.1026
_reflns_Friedel_coverage 0.000
_reflns_number_gt 7563
_reflns_number_total 8396
_reflns_threshold_expression 'I > 2\s(I)'
_cod_data_source_file c9cc06472a2.cif
_cod_data_source_block Compound_2
_cod_database_code 7124226
_shelx_shelxl_version_number 2014/7
_shelx_space_group_comment
;
The symmetry employed for this shelxl refinement is uniquely defined
by the following loop, which should always be used as a source of
symmetry information in preference to the above space-group names.
They are only intended as comments.
;

loop_
_space_group_symop_operation_xyz
'x, y, z'
'-x+1/2, y+1/2, -z+1/2'
'-x, -y, -z'
'x-1/2, -y-1/2, z-1/2'

loop_
_atom_site_label
_atom_site_type_symbol
_atom_site_fract_x
_atom_site_fract_y
_atom_site_fract_z
_atom_site_U_iso_or_equiv
_atom_site_adp_type
_atom_site_occupancy
_atom_site_site_symmetry_order
_atom_site_calc_flag
_atom_site_refinement_flags_posn
_atom_site_refinement_flags_adp
_atom_site_refinement_flags_occupancy
_atom_site_disorder_assembly
_atom_site_disorder_group
Pt Pt 0.54156(2) 0.65301(3) 0.60174(2) 0.02777(8) Uani 1 1 d . . . . .
W W 0.42148(2) 0.79383(3) 0.68706(2) 0.02668(8) Uani 1 1 d . . . . .
P P 0.77773(11) -0.0285(3) 0.61620(7) 0.0495(4) Uani 1 1 d . . . . .
O2 O 0.3857(3) 1.0756(6) 0.60767(16) 0.0435(10) Uani 1 1 d . . . . .
N8 N 0.6120(2) 0.5936(6) 0.55962(17) 0.0294(9) Uani 1 1 d . . . . .
N9 N 0.4881(3) 0.7329(6) 0.53601(17) 0.0295(9) Uani 1 1 d . . . . .
O1 O 0.3085(3) 0.6089(8) 0.60943(18) 0.0548(14) Uani 1 1 d . . . . .
N2 N 0.3768(2) 0.9027(7) 0.78861(17) 0.0313(10) Uani 1 1 d . . . . .
N1 N 0.3520(2) 0.9051(6) 0.73900(17) 0.0286(9) Uani 1 1 d . . . . .
N3 N 0.4343(2) 0.5967(6) 0.74476(18) 0.0310(9) Uani 1 1 d . . . . .
N7 N 0.6187(3) 0.5545(7) 0.65265(19) 0.0355(11) Uani 1 1 d . . . . .
F10 F 0.772(2) 0.139(5) 0.5819(13) 0.063(6) Uani 0.49(6) 1 d . . P A 1
F11 F 0.7785(10) -0.199(4) 0.6498(12) 0.061(5) Uani 0.49(6) 1 d . . P A 1
N5 N 0.5054(2) 0.9243(7) 0.74008(17) 0.0316(10) Uani 1 1 d . . . . .
N6 N 0.5072(2) 0.9145(7) 0.78967(17) 0.0298(9) Uani 1 1 d . . . . .
N4 N 0.4475(2) 0.6353(7) 0.79316(17) 0.0313(10) Uani 1 1 d . . . . .
C2 C 0.3473(3) 0.6732(9) 0.6403(2) 0.0360(13) Uani 1 1 d . . . . .
C33 C 0.4238(3) 0.8005(8) 0.5272(2) 0.0339(12) Uani 1 1 d . . . . .
H33 H 0.3986 0.8093 0.5526 0.041 Uiso 1 1 calc R U . . .
C28 C 0.5967(3) 0.6363(8) 0.5125(2) 0.0337(12) Uani 1 1 d . . . . .
F7 F 0.7008(18) -0.108(3) 0.5874(17) 0.096(11) Uani 0.49(6) 1 d . . P A 1
C29 C 0.5256(3) 0.7150(8) 0.4986(2) 0.0328(12) Uani 1 1 d . . . . .
C1 C 0.4784(3) 0.7185(7) 0.64536(19) 0.0289(11) Uani 1 1 d . . . . .
C3 C 0.4003(3) 0.9775(8) 0.6388(2) 0.0334(12) Uani 1 1 d . . . . .
F4 F 0.8449(17) 0.024(5) 0.6480(12) 0.085(8) Uani 0.49(6) 1 d . . P A 1
C26 C 0.7091(4) 0.5325(10) 0.5036(3) 0.0498(18) Uani 1 1 d . . . . .
H26 H 0.7426 0.5094 0.4842 0.060 Uiso 1 1 calc R U . . .
C30 C 0.4969(4) 0.7718(9) 0.4521(2) 0.0408(14) Uani 1 1 d . . . . .
H30 H 0.5222 0.7609 0.4268 0.049 Uiso 1 1 calc R U . . .
C16 C 0.5978(3) 1.0693(9) 0.7791(2) 0.0384(13) Uani 1 1 d . . . . .
H16 H 0.6383 1.1357 0.7849 0.046 Uiso 1 1 calc R U . . .
C19 C 0.6183(3) 0.5407(9) 0.7010(2) 0.0406(14) Uani 1 1 d . . . . .
H19 H 0.5791 0.5784 0.7131 0.049 Uiso 1 1 calc R U . . .
C5 C 0.2894(3) 0.9847(8) 0.7321(2) 0.0358(12) Uani 1 1 d . . . . .
F2 F 0.7336(16) 0.0600(18) 0.6531(14) 0.069(7) Uani 0.49(6) 1 d . . P A 1
C6 C 0.2743(3) 1.0346(9) 0.7774(3) 0.0430(15) Uani 1 1 d . . . . .
H6 H 0.2343 1.0917 0.7829 0.052 Uiso 1 1 calc R U . . .
C25 C 0.7236(3) 0.4923(9) 0.5527(3) 0.0421(14) Uani 1 1 d . . . . .
H25 H 0.7667 0.4440 0.5662 0.051 Uiso 1 1 calc R U . . .
C27 C 0.6455(4) 0.6066(9) 0.4825(2) 0.0411(14) Uani 1 1 d . . . . .
H27 H 0.6360 0.6353 0.4495 0.049 Uiso 1 1 calc R U . . .
C22 C 0.7331(3) 0.4291(9) 0.6646(3) 0.0448(15) Uani 1 1 d . . . . .
H22 H 0.7720 0.3920 0.6520 0.054 Uiso 1 1 calc R U . . .
C31 C 0.4302(4) 0.8453(9) 0.4435(2) 0.0426(14) Uani 1 1 d . . . . .
H31 H 0.4108 0.8853 0.4125 0.051 Uiso 1 1 calc R U . . .
C10 C 0.4328(3) 0.4287(8) 0.7421(2) 0.0386(13) Uani 1 1 d . . . . .
C32 C 0.3933(3) 0.8582(9) 0.4812(2) 0.0404(14) Uani 1 1 d . . . . .
H32 H 0.3483 0.9051 0.4760 0.049 Uiso 1 1 calc R U . . .
C4 C 0.2452(3) 1.0113(10) 0.6829(2) 0.0463(16) Uani 1 1 d . . . . .
H4A H 0.2686 1.0882 0.6645 0.070 Uiso 1 1 calc R U . . .
H4B H 0.2002 1.0569 0.6864 0.070 Uiso 1 1 calc R U . . .
H4C H 0.2382 0.9058 0.6659 0.070 Uiso 1 1 calc R U . . .
C17 C 0.5626(3) 1.0011(8) 0.8136(2) 0.0356(12) Uani 1 1 d . . . . .
C23 C 0.6761(3) 0.4997(8) 0.6340(3) 0.0377(13) Uani 1 1 d . . . . .
C11 C 0.4452(4) 0.3604(9) 0.7887(3) 0.0450(15) Uani 1 1 d . . . . .
H11 H 0.4465 0.2470 0.7969 0.054 Uiso 1 1 calc R U . . .
C24 C 0.6737(3) 0.5241(8) 0.5817(2) 0.0343(12) Uani 1 1 d . . . . .
C7 C 0.3311(3) 0.9814(9) 0.8122(2) 0.0404(14) Uani 1 1 d . . . . .
C9 C 0.4179(5) 0.3342(11) 0.6941(3) 0.0563(19) Uani 1 1 d . . . . .
H9A H 0.3692 0.3497 0.6790 0.085 Uiso 1 1 calc R U . . .
H9B H 0.4270 0.2167 0.6999 0.085 Uiso 1 1 calc R U . . .
H9C H 0.4478 0.3763 0.6727 0.085 Uiso 1 1 calc R U . . .
B B 0.4483(3) 0.8197(8) 0.8097(2) 0.0314(13) Uani 1 1 d . . . . .
H0 H 0.4570 0.8258 0.8454 0.038 Uiso 1 1 calc R U . . .
C15 C 0.5603(3) 1.0183(8) 0.7340(2) 0.0338(12) Uani 1 1 d . . . . .
C21 C 0.7321(4) 0.4137(11) 0.7140(3) 0.0540(18) Uani 1 1 d . . . . .
H21 H 0.7701 0.3643 0.7347 0.065 Uiso 1 1 calc R U . . .
C12 C 0.4548(3) 0.4922(8) 0.8199(2) 0.0387(13) Uani 1 1 d . . . . .
C14 C 0.5771(3) 1.0595(9) 0.6847(2) 0.0402(14) Uani 1 1 d . . . . .
H14A H 0.5882 0.9580 0.6691 0.060 Uiso 1 1 calc R U . . .
H14B H 0.6170 1.1342 0.6886 0.060 Uiso 1 1 calc R U . . .
H14C H 0.5370 1.1128 0.6650 0.060 Uiso 1 1 calc R U . . .
C18 C 0.5795(4) 1.0140(10) 0.8682(2) 0.0468(16) Uani 1 1 d . . . . .
H18A H 0.5417 1.0710 0.8797 0.070 Uiso 1 1 calc R U . . .
H18B H 0.6226 1.0760 0.8778 0.070 Uiso 1 1 calc R U . . .
H18C H 0.5850 0.9033 0.8821 0.070 Uiso 1 1 calc R U . . .
F6 F 0.815(3) -0.144(3) 0.5839(10) 0.109(11) Uani 0.49(6) 1 d . . P A 1
C13 C 0.4708(5) 0.4941(11) 0.8748(3) 0.0558(19) Uani 1 1 d . . . . .
H13A H 0.4667 0.3822 0.8869 0.084 Uiso 1 1 calc R U . . .
H13B H 0.4380 0.5666 0.8868 0.084 Uiso 1 1 calc R U . . .
H13C H 0.5181 0.5346 0.8857 0.084 Uiso 1 1 calc R U . . .
C20 C 0.6747(4) 0.4720(10) 0.7328(3) 0.0515(18) Uani 1 1 d . . . . .
H20 H 0.6740 0.4650 0.7661 0.062 Uiso 1 1 calc R U . . .
C8 C 0.3448(4) 1.0019(15) 0.8663(3) 0.068(3) Uani 1 1 d . . . . .
H8A H 0.3493 0.8932 0.8816 0.102 Uiso 1 1 calc R U . . .
H8B H 0.3062 1.0616 0.8760 0.102 Uiso 1 1 calc R U . . .
H8C H 0.3878 1.0641 0.8763 0.102 Uiso 1 1 calc R U . . .
F12 F 0.7729(19) -0.163(5) 0.6546(14) 0.116(12) Uani 0.51(6) 1 d . . P A 2
F8 F 0.7311(17) -0.117(2) 0.5734(6) 0.065(6) Uani 0.51(6) 1 d . . P A 2
F5 F 0.8466(10) -0.100(4) 0.5984(13) 0.095(7) Uani 0.51(6) 1 d . . P A 2
F3 F 0.8333(17) 0.082(3) 0.6573(9) 0.071(6) Uani 0.51(6) 1 d . . P A 2
F9 F 0.787(2) 0.110(5) 0.5792(15) 0.083(9) Uani 0.51(6) 1 d . . P A 2
F1 F 0.7136(8) 0.071(3) 0.6278(13) 0.079(5) Uani 0.51(6) 1 d . . P A 2

loop_
_atom_site_aniso_label
_atom_site_aniso_U_11
_atom_site_aniso_U_22
_atom_site_aniso_U_33
_atom_site_aniso_U_23
_atom_site_aniso_U_13
_atom_site_aniso_U_12
Pt 0.02705(11) 0.02789(13) 0.02951(12) -0.00225(8) 0.00817(8) 0.00043(8)
W 0.02648(12) 0.02627(14) 0.02844(13) -0.00294(9) 0.00810(9) -0.00108(9)
P 0.0543(10) 0.0416(10) 0.0485(9) -0.0045(8) -0.0021(8) 0.0091(8)
O2 0.054(3) 0.040(3) 0.038(2) 0.008(2) 0.0109(19) 0.007(2)
N8 0.029(2) 0.025(2) 0.036(2) -0.0093(19) 0.0073(18) -0.0017(18)
N9 0.035(2) 0.025(2) 0.029(2) -0.0006(18) 0.0066(18) -0.0023(19)
O1 0.043(2) 0.077(4) 0.044(3) -0.024(3) 0.007(2) -0.019(3)
N2 0.032(2) 0.033(3) 0.031(2) -0.0010(19) 0.0084(18) 0.003(2)
N1 0.026(2) 0.029(2) 0.031(2) 0.0000(18) 0.0062(17) 0.0023(18)
N3 0.034(2) 0.024(2) 0.036(2) 0.0031(19) 0.0106(18) 0.0012(19)
N7 0.030(2) 0.036(3) 0.039(3) -0.004(2) 0.0028(19) 0.001(2)
F10 0.088(15) 0.038(10) 0.056(8) 0.001(6) -0.007(9) 0.019(9)
F11 0.055(8) 0.048(10) 0.070(10) 0.007(7) -0.013(6) 0.001(7)
N5 0.029(2) 0.032(3) 0.034(2) -0.001(2) 0.0046(18) 0.0013(19)
N6 0.027(2) 0.033(3) 0.029(2) -0.0014(19) 0.0032(17) -0.0019(19)
N4 0.029(2) 0.033(3) 0.032(2) -0.0008(19) 0.0071(18) -0.0013(19)
C2 0.034(3) 0.046(4) 0.031(3) -0.002(2) 0.010(2) -0.005(3)
C33 0.035(3) 0.034(3) 0.032(3) -0.002(2) 0.005(2) 0.000(2)
C28 0.034(3) 0.028(3) 0.042(3) -0.008(2) 0.015(2) -0.009(2)
F7 0.087(14) 0.036(7) 0.14(2) 0.007(11) -0.057(14) -0.008(9)
C29 0.035(3) 0.033(3) 0.032(3) -0.002(2) 0.011(2) -0.005(2)
C1 0.031(2) 0.029(3) 0.027(2) -0.005(2) 0.006(2) -0.001(2)
C3 0.031(3) 0.028(3) 0.042(3) -0.006(2) 0.010(2) -0.001(2)
F4 0.069(11) 0.10(2) 0.081(14) -0.003(12) -0.003(9) -0.039(13)
C26 0.038(3) 0.061(5) 0.056(4) -0.022(4) 0.022(3) -0.010(3)
C30 0.044(3) 0.042(4) 0.037(3) -0.006(3) 0.012(3) -0.011(3)
C16 0.028(2) 0.041(4) 0.045(3) -0.005(3) 0.002(2) -0.004(2)
C19 0.041(3) 0.038(4) 0.040(3) 0.003(3) 0.001(2) -0.001(3)
C5 0.033(3) 0.036(3) 0.039(3) -0.001(2) 0.009(2) 0.003(2)
F2 0.073(11) 0.052(7) 0.092(16) -0.019(8) 0.038(12) -0.006(6)
C6 0.033(3) 0.046(4) 0.052(4) -0.009(3) 0.014(3) 0.015(3)
C25 0.033(3) 0.033(3) 0.062(4) -0.010(3) 0.011(3) -0.001(2)
C27 0.044(3) 0.042(4) 0.040(3) -0.011(3) 0.015(3) -0.005(3)
C22 0.033(3) 0.033(3) 0.066(4) 0.002(3) 0.003(3) -0.001(3)
C31 0.050(3) 0.041(4) 0.035(3) 0.005(3) 0.003(3) -0.007(3)
C10 0.038(3) 0.030(3) 0.050(3) 0.001(3) 0.012(2) 0.002(2)
C32 0.041(3) 0.037(3) 0.041(3) 0.002(3) 0.000(3) 0.006(3)
C4 0.029(3) 0.061(5) 0.048(4) -0.001(3) 0.005(2) 0.013(3)
C17 0.030(3) 0.036(3) 0.038(3) -0.005(2) -0.002(2) 0.002(2)
C23 0.034(3) 0.024(3) 0.055(4) -0.009(3) 0.007(2) -0.005(2)
C11 0.047(3) 0.029(3) 0.059(4) 0.011(3) 0.010(3) 0.008(3)
C24 0.031(3) 0.027(3) 0.044(3) -0.005(2) 0.005(2) -0.001(2)
C7 0.035(3) 0.051(4) 0.036(3) -0.010(3) 0.011(2) 0.003(3)
C9 0.070(5) 0.046(5) 0.054(4) -0.004(3) 0.015(4) 0.001(4)
B 0.036(3) 0.026(3) 0.033(3) -0.001(2) 0.007(2) 0.000(3)
C15 0.027(2) 0.030(3) 0.046(3) -0.001(2) 0.009(2) -0.005(2)
C21 0.043(3) 0.048(4) 0.063(4) 0.012(4) -0.013(3) 0.000(3)
C12 0.041(3) 0.031(3) 0.045(3) 0.007(3) 0.010(2) 0.002(3)
C14 0.035(3) 0.042(4) 0.044(3) -0.004(3) 0.012(2) -0.010(3)
C18 0.040(3) 0.057(5) 0.040(3) -0.010(3) -0.002(3) -0.013(3)
F6 0.16(3) 0.071(13) 0.102(15) -0.023(10) 0.038(17) 0.040(16)
C13 0.076(5) 0.048(4) 0.043(4) 0.014(3) 0.007(3) 0.007(4)
C20 0.053(4) 0.050(4) 0.046(4) 0.010(3) -0.003(3) -0.012(3)
C8 0.048(4) 0.116(8) 0.042(4) -0.018(4) 0.013(3) 0.022(5)
F12 0.19(3) 0.065(16) 0.073(13) 0.024(11) -0.030(14) -0.052(15)
F8 0.091(14) 0.035(6) 0.058(7) -0.010(5) -0.019(7) -0.003(8)
F5 0.064(9) 0.083(14) 0.139(18) -0.024(12) 0.022(9) 0.027(8)
F3 0.082(12) 0.065(12) 0.055(9) -0.004(7) -0.015(7) -0.025(9)
F9 0.104(18) 0.057(17) 0.089(12) 0.022(10) 0.019(11) 0.023(11)
F1 0.041(6) 0.112(12) 0.085(14) -0.044(10) 0.012(7) -0.003(6)

loop_
_atom_type_symbol
_atom_type_description
_atom_type_scat_dispersion_real
_atom_type_scat_dispersion_imag
_atom_type_scat_source
C C 0.0181 0.0091 'International Tables Vol C Tables 4.2.6.8 and 6.1.1.4'
H H 0.0000 0.0000 'International Tables Vol C Tables 4.2.6.8 and 6.1.1.4'
B B 0.0090 0.0039 'International Tables Vol C Tables 4.2.6.8 and 6.1.1.4'
N N 0.0311 0.0180 'International Tables Vol C Tables 4.2.6.8 and 6.1.1.4'
O O 0.0492 0.0322 'International Tables Vol C Tables 4.2.6.8 and 6.1.1.4'
F F 0.0727 0.0534 'International Tables Vol C Tables 4.2.6.8 and 6.1.1.4'
P P 0.2955 0.4335 'International Tables Vol C Tables 4.2.6.8 and 6.1.1.4'
W W -5.4734 5.5774 'International Tables Vol C Tables 4.2.6.8 and 6.1.1.4'
Pt Pt -4.5932 6.9264 'International Tables Vol C Tables 4.2.6.8 and 6.1.1.4'

loop_
_geom_angle_atom_site_label_1
_geom_angle_atom_site_label_2
_geom_angle_atom_site_label_3
_geom_angle
C1 Pt N8 176.2(2)
C1 Pt N7 97.4(2)
N8 Pt N7 80.2(2)
C1 Pt N9 102.0(2)
N8 Pt N9 80.4(2)
N7 Pt N9 160.5(2)
C1 W C3 83.4(2)
C1 W C2 82.5(2)
C3 W C2 83.0(3)
C1 W N3 103.0(2)
C3 W N3 173.4(2)
C2 W N3 95.9(2)
C1 W N5 97.3(2)
C3 W N5 98.0(2)
C2 W N5 178.9(2)
N3 W N5 83.06(19)
C1 W N1 176.6(2)
C3 W N1 94.0(2)
C2 W N1 99.5(2)
N3 W N1 79.66(17)
N5 W N1 80.79(17)
F8 P F12 96.9(17)
F8 P F9 86.0(17)
F12 P F9 177(2)
F8 P F1 91.2(7)
F12 P F1 93.5(15)
F9 P F1 88.2(14)
F4 P F6 93.8(13)
F8 P F5 89.7(9)
F12 P F5 97.1(19)
F9 P F5 81.0(19)
F1 P F5 169.1(17)
F4 P F2 89.9(11)
F6 P F2 169.7(16)
F4 P F10 94(2)
F6 P F10 97.7(17)
F2 P F10 91.6(13)
F4 P F11 88.8(16)
F6 P F11 83.4(16)
F2 P F11 87.1(12)
F10 P F11 176.5(15)
F8 P F3 172.3(13)
F12 P F3 90.2(16)
F9 P F3 86.8(18)
F1 P F3 91.4(10)
F5 P F3 86.4(11)
F4 P F7 171(2)
F6 P F7 87.9(11)
F2 P F7 87.0(11)
F10 P F7 93.8(15)
F11 P F7 82.9(13)
C28 N8 C24 124.7(5)
C28 N8 Pt 117.6(4)
C24 N8 Pt 117.5(4)
C33 N9 C29 120.1(5)
C33 N9 Pt 126.5(4)
C29 N9 Pt 113.4(4)
C7 N2 N1 110.1(5)
C7 N2 B 129.2(5)
N1 N2 B 120.7(4)
C5 N1 N2 106.8(5)
C5 N1 W 134.1(4)
N2 N1 W 119.0(3)
C10 N3 N4 106.2(5)
C10 N3 W 131.7(4)
N4 N3 W 122.1(4)
C19 N7 C23 120.0(6)
C19 N7 Pt 126.5(4)
C23 N7 Pt 113.4(4)
C15 N5 N6 106.5(5)
C15 N5 W 132.2(4)
N6 N5 W 121.3(4)
C17 N6 N5 110.1(5)
C17 N6 B 129.8(5)
N5 N6 B 120.1(5)
C12 N4 N3 109.7(5)
C12 N4 B 130.1(5)
N3 N4 B 120.1(5)
O1 C2 W 172.5(5)
N9 C33 C32 121.9(6)
N9 C33 H33 119.1
C32 C33 H33 119.1
N8 C28 C27 119.8(6)
N8 C28 C29 112.9(5)
C27 C28 C29 127.3(6)
N9 C29 C30 119.7(6)
N9 C29 C28 115.6(5)
C30 C29 C28 124.7(5)
W C1 Pt 176.3(3)
O2 C3 W 174.4(5)
C25 C26 C27 121.3(6)
C25 C26 H26 119.4
C27 C26 H26 119.4
C29 C30 C31 119.8(6)
C29 C30 H30 120.1
C31 C30 H30 120.1
C17 C16 C15 105.8(5)
C17 C16 H16 127.1
C15 C16 H16 127.1
N7 C19 C20 121.7(7)
N7 C19 H19 119.1
C20 C19 H19 119.1
N1 C5 C6 109.5(5)
N1 C5 C4 123.0(5)
C6 C5 C4 127.5(6)
C7 C6 C5 105.9(5)
C7 C6 H6 127.0
C5 C6 H6 127.0
C26 C25 C24 119.9(6)
C26 C25 H25 120.1
C24 C25 H25 120.1
C28 C27 C26 117.4(6)
C28 C27 H27 121.3
C26 C27 H27 121.3
C23 C22 C21 119.8(7)
C23 C22 H22 120.1
C21 C22 H22 120.1
C32 C31 C30 119.2(6)
C32 C31 H31 120.4
C30 C31 H31 120.4
N3 C10 C11 109.9(6)
N3 C10 C9 122.9(6)
C11 C10 C9 127.1(7)
C31 C32 C33 119.4(6)
C31 C32 H32 120.3
C33 C32 H32 120.3
C5 C4 H4A 109.5
C5 C4 H4B 109.5
H4A C4 H4B 109.5
C5 C4 H4C 109.5
H4A C4 H4C 109.5
H4B C4 H4C 109.5
N6 C17 C16 107.6(5)
N6 C17 C18 123.1(6)
C16 C17 C18 129.3(6)
N7 C23 C22 119.9(6)
N7 C23 C24 116.9(6)
C22 C23 C24 123.2(6)
C12 C11 C10 106.1(6)
C12 C11 H11 127.0
C10 C11 H11 127.0
N8 C24 C25 117.0(6)
N8 C24 C23 112.0(5)
C25 C24 C23 131.0(6)
N2 C7 C6 107.7(5)
N2 C7 C8 122.3(6)
C6 C7 C8 130.1(6)
C10 C9 H9A 109.5
C10 C9 H9B 109.5
H9A C9 H9B 109.5
C10 C9 H9C 109.5
H9A C9 H9C 109.5
H9B C9 H9C 109.5
N4 B N2 109.6(5)
N4 B N6 109.1(5)
N2 B N6 108.4(5)
N4 B H0 109.9
N2 B H0 109.9
N6 B H0 109.9
N5 C15 C16 110.1(6)
N5 C15 C14 123.2(5)
C16 C15 C14 126.7(5)
C22 C21 C20 120.1(6)
C22 C21 H21 120.0
C20 C21 H21 120.0
C11 C12 N4 108.1(6)
C11 C12 C13 129.8(7)
N4 C12 C13 122.2(6)
C15 C14 H14A 109.5
C15 C14 H14B 109.5
H14A C14 H14B 109.5
C15 C14 H14C 109.5
H14A C14 H14C 109.5
H14B C14 H14C 109.5
C17 C18 H18A 109.5
C17 C18 H18B 109.5
H18A C18 H18B 109.5
C17 C18 H18C 109.5
H18A C18 H18C 109.5
H18B C18 H18C 109.5
C12 C13 H13A 109.5
C12 C13 H13B 109.5
H13A C13 H13B 109.5
C12 C13 H13C 109.5
H13A C13 H13C 109.5
H13B C13 H13C 109.5
C19 C20 C21 118.4(7)
C19 C20 H20 120.8
C21 C20 H20 120.8
C7 C8 H8A 109.5
C7 C8 H8B 109.5
H8A C8 H8B 109.5
C7 C8 H8C 109.5
H8A C8 H8C 109.5
H8B C8 H8C 109.5

loop_
_geom_bond_atom_site_label_1
_geom_bond_atom_site_label_2
_geom_bond_distance
Pt C1 1.938(5)
Pt N8 2.002(4)
Pt N7 2.013(5)
Pt N9 2.030(5)
W C1 1.835(5)
W C3 1.975(6)
W C2 1.993(6)
W N3 2.226(5)
W N5 2.234(5)
W N1 2.316(4)
P F4 1.49(3)
P F8 1.52(2)
P F12 1.53(3)
P F9 1.54(5)
P F1 1.547(14)
P F6 1.55(2)
P F5 1.60(2)
P F2 1.609(16)
P F10 1.63(4)
P F11 1.65(3)
P F3 1.66(2)
P F7 1.673(19)
O2 C3 1.162(8)
N8 C28 1.334(8)
N8 C24 1.351(8)
N9 C33 1.328(8)
N9 C29 1.377(7)
O1 C2 1.150(8)
N2 C7 1.344(8)
N2 N1 1.376(7)
N2 B 1.540(8)
N1 C5 1.342(8)
N3 C10 1.338(8)
N3 N4 1.359(7)
N7 C19 1.350(8)
N7 C23 1.374(8)
N5 C15 1.329(8)
N5 N6 1.376(7)
N6 C17 1.339(8)
N6 B 1.547(8)
N4 C12 1.354(8)
N4 B 1.537(8)
C33 C32 1.384(9)
C33 H33 0.9300
C28 C27 1.385(8)
C28 C29 1.488(9)
C29 C30 1.386(9)
C26 C25 1.381(11)
C26 C27 1.388(11)
C26 H26 0.9300
C30 C31 1.391(10)
C30 H30 0.9300
C16 C17 1.383(9)
C16 C15 1.390(9)
C16 H16 0.9300
C19 C20 1.381(10)
C19 H19 0.9300
C5 C6 1.400(9)
C5 C4 1.491(9)
C6 C7 1.388(9)
C6 H6 0.9300
C25 C24 1.386(9)
C25 H25 0.9300
C27 H27 0.9300
C22 C23 1.378(9)
C22 C21 1.385(11)
C22 H22 0.9300
C31 C32 1.374(10)
C31 H31 0.9300
C10 C11 1.386(10)
C10 C9 1.514(10)
C32 H32 0.9300
C4 H4A 0.9600
C4 H4B 0.9600
C4 H4C 0.9600
C17 C18 1.496(8)
C23 C24 1.459(9)
C11 C12 1.352(10)
C11 H11 0.9300
C7 C8 1.489(9)
C9 H9A 0.9600
C9 H9B 0.9600
C9 H9C 0.9600
B H0 0.9800
C15 C14 1.501(8)
C21 C20 1.386(12)
C21 H21 0.9300
C12 C13 1.501(9)
C14 H14A 0.9600
C14 H14B 0.9600
C14 H14C 0.9600
C18 H18A 0.9600
C18 H18B 0.9600
C18 H18C 0.9600
C13 H13A 0.9600
C13 H13B 0.9600
C13 H13C 0.9600
C20 H20 0.9300
C8 H8A 0.9600
C8 H8B 0.9600
C8 H8C 0.9600
